data_1521183
loop_
_publ_author_name
'Hoppe, R.'
'Fischer, D.'
'Schneider, J.'

_publ_section_title
;
 Zur Kenntnis von Oxyden A (M O4): Ueber Li Mn O4, K Mn O4, Rb Mn O4, Cs
 Mn O4 sowie Rb I O4 und Cs I O4. (-Was heisst eigentlich "Die
 Kristallstruktur von..."?-)
;
_journal_name_full 'Zeitschrift fuer Anorganische und Allgemeine Chemie'
_journal_page_first 1135
_journal_page_last 1142
_journal_volume 625
_journal_year 1999
_chemical_formula_sum 'I O4 Rb'
_chemical_name_systematic 'Rb (I O4)'
_space_group_IT_number 88
_symmetry_space_group_name_Hall '-I 4ad'
_symmetry_space_group_name_H-M 'I 41/a :2'
_cell_angle_alpha 90
_cell_angle_beta 90
_cell_angle_gamma 90
_cell_formula_units_Z 4
_cell_length_a 5.9199
_cell_length_b 5.9199
_cell_length_c 13.042
_cell_volume 457.060
_citation_journal_id_ASTM ZAACAB
_cod_data_source_file Hoppe_ZAACAB_1999_787.cif
_cod_data_source_block I1O4Rb1
_cod_original_cell_volume 457.0597
_cod_original_formula_sum 'I1 O4 Rb1'
_cod_database_code 1521183

loop_
_symmetry_equiv_pos_as_xyz
x,y,z
-y+3/4,x+1/4,z+1/4
-x+1/2,-y,z+1/2
y+3/4,-x+3/4,z+3/4
-x,-y,-z
y-3/4,-x-1/4,-z-1/4
x-1/2,y,-z-1/2
-y-3/4,x-3/4,-z-3/4
x+1/2,y+1/2,z+1/2
-y+5/4,x+3/4,z+3/4
-x+1,-y+1/2,z+1
y+5/4,-x+5/4,z+5/4
-x+1/2,-y+1/2,-z+1/2
y-1/4,-x+1/4,-z+1/4
x,y+1/2,-z
-y-1/4,x-1/4,-z-1/4

loop_
_atom_site_label
_atom_site_type_symbol
_atom_site_fract_x
_atom_site_fract_y
_atom_site_fract_z
_atom_site_occupancy
_atom_site_U_iso_or_equiv
I1 I+7 0 0.25 0.625 1 0.0
O1 O-2 0.3796 0.4649 0.7988 1 0.0
Rb1 Rb+1 0 0.25 0.125 1 0.0
